data_4085367
loop_
_publ_author_name
'Romanov, Alexander S.'
'Bochmann, Manfred'

_publ_section_title
;
 Gold(I) and Gold(III) Complexes of Cyclic (Alkyl)(amino)carbenes.
;
_journal_issue 11
_journal_name_full Organometallics
_journal_page_first 2439
_journal_page_last 2454
_journal_paper_doi 10.1021/om501211p
_journal_volume 34
_journal_year 2015
_chemical_formula_moiety 'C27 H39 Au Cl3 N, 2(C27 H39 Cl N), 2(Au Cl4)'
_chemical_formula_sum 'C81 H117 Au3 Cl13 N3'
_chemical_formula_weight 2184.53
_chemical_name_systematic
; 
 ? 
;
_space_group_crystal_system monoclinic
_space_group_IT_number 14
_space_group_name_Hall '-P 2ybc'
_space_group_name_H-M_alt 'P 1 21/c 1'
_symmetry_space_group_name_Hall '-P 2ybc'
_symmetry_space_group_name_H-M 'P 1 21/c 1'
_atom_sites_solution_hydrogens geom
_atom_sites_solution_primary direct
_atom_sites_solution_secondary difmap
_audit_creation_method SHELXL-97
_cell_angle_alpha 90.00
_cell_angle_beta 100.103(3)
_cell_angle_gamma 90.00
_cell_formula_units_Z 4
_cell_length_a 25.5845(9)
_cell_length_b 17.7129(5)
_cell_length_c 18.9015(7)
_cell_measurement_reflns_used 46571
_cell_measurement_temperature 140(2)
_cell_measurement_theta_max 32.6009
_cell_measurement_theta_min 2.9082
_cell_volume 8432.9(5)
_computing_cell_refinement
;                                                        
CrysAlisPro, Agilent Technologies,                       
Version 1.171.36.21 (release 14-08-2012 CrysAlis171 .NET)
(compiled Sep 14 2012,17:21:16)                          
;
_computing_data_collection
;                                                        
CrysAlisPro, Agilent Technologies,                       
Version 1.171.36.21 (release 14-08-2012 CrysAlis171 .NET)
(compiled Sep 14 2012,17:21:16)                          
;
_computing_data_reduction
;                                                        
CrysAlisPro, Agilent Technologies,                       
Version 1.171.36.21 (release 14-08-2012 CrysAlis171 .NET)
(compiled Sep 14 2012,17:21:16)                          
;
_computing_molecular_graphics 'ORTEP (Johnson, 1976 and Farrugia, 1997)'
_computing_publication_material 'SHELXL-97 (Sheldrick, 2008) and WINGX (Farrugia, 1999)'
_computing_structure_refinement 'SHELXL-97 (Sheldrick, 2008)'
_computing_structure_solution 'SHELXS-97 (Sheldrick, 2008)'
_diffrn_ambient_temperature 140(2)
_diffrn_detector_area_resol_mean 16.0050
_diffrn_measured_fraction_theta_full 0.998
_diffrn_measured_fraction_theta_max 0.998
_diffrn_measurement_device_type
;                                             
 'Oxford Diffraction Xcalibur 3/Sapphire3 CCD'
;
_diffrn_measurement_method 'Thin slice \w scans'
_diffrn_radiation_monochromator graphite
_diffrn_radiation_source 'Enhance (Mo) X-ray Source'
_diffrn_radiation_type Mo-K\a
_diffrn_radiation_wavelength 0.71073
_diffrn_reflns_av_R_equivalents 0.0467
_diffrn_reflns_av_sigmaI/netI 0.0256
_diffrn_reflns_limit_h_max 31
_diffrn_reflns_limit_h_min -31
_diffrn_reflns_limit_k_max 21
_diffrn_reflns_limit_k_min -21
_diffrn_reflns_limit_l_max 23
_diffrn_reflns_limit_l_min -23
_diffrn_reflns_number 127234
_diffrn_reflns_theta_full 26.00
_diffrn_reflns_theta_max 26.00
_diffrn_reflns_theta_min 2.91
_exptl_absorpt_coefficient_mu 5.662
_exptl_absorpt_correction_T_max 0.3559
_exptl_absorpt_correction_T_min 0.1679
_exptl_absorpt_correction_type multi-scan
_exptl_absorpt_process_details
;                                                             
 CrysAlisPro RED, Oxford Diffraction Ltd., Version 1.171.33.66
 Empirical absorption correction using spherical harmonics,   
  implemented in SCALE3 ABSPACK scaling algorithm.            
;
_exptl_crystal_colour yellow
_exptl_crystal_density_diffrn 1.721
_exptl_crystal_density_meas ?
_exptl_crystal_density_method 'not measured'
_exptl_crystal_description block
_exptl_crystal_F_000 4328
_exptl_crystal_size_max 0.49
_exptl_crystal_size_mid 0.35
_exptl_crystal_size_min 0.23
_refine_diff_density_max 2.902
_refine_diff_density_min -1.139
_refine_diff_density_rms 0.127
_refine_ls_extinction_method none
_refine_ls_goodness_of_fit_ref 1.060
_refine_ls_hydrogen_treatment constr
_refine_ls_matrix_type full
_refine_ls_number_parameters 919
_refine_ls_number_reflns 16555
_refine_ls_number_restraints 0
_refine_ls_restrained_S_all 1.060
_refine_ls_R_factor_all 0.0394
_refine_ls_R_factor_gt 0.0336
_refine_ls_shift/su_max 0.003
_refine_ls_shift/su_mean 0.000
_refine_ls_structure_factor_coef Fsqd
_refine_ls_weighting_details 'calc w=1/[\s^2^(Fo^2^)+(0.0450P)^2^+36.0000P] where P=(Fo^2^+2Fc^2^)/3'
_refine_ls_weighting_scheme calc
_refine_ls_wR_factor_gt 0.0890
_refine_ls_wR_factor_ref 0.0925
_reflns_number_gt 14826
_reflns_number_total 16555
_reflns_threshold_expression 'I > 2\s(I)'
_cod_data_source_file om501211p_si_002.cif
_cod_data_source_block 20b_24_[AdCAAC-Cl]AuCl4_AdCAACAuCl3
_cod_depositor_comments
;
The following automatic conversions were performed:

'_exptl_crystal_density_meas' value 'not measured' was changed to '?'
- the value is perceived as not measured.

Automatic conversion script
Id: cif_fix_values 3008 2015-01-20 13:52:24Z robertas 

 Adding full bibliography for 4085360--4085377.cif.

 Adding full bibliography for 4085360--4085377.cif.
;
_cod_database_code 4085367

loop_
_symmetry_equiv_pos_as_xyz
'x, y, z'
'-x, y+1/2, -z+1/2'
'-x, -y, -z'
'x, -y-1/2, z-1/2'

loop_
_atom_site_label
_atom_site_type_symbol
_atom_site_fract_x
_atom_site_fract_y
_atom_site_fract_z
_atom_site_U_iso_or_equiv
_atom_site_adp_type
_atom_site_occupancy
_atom_site_symmetry_multiplicity
_atom_site_calc_flag
_atom_site_refinement_flags
Au1 Au 0.504477(7) 0.885290(10) 0.175835(9) 0.01704(5) Uani 1 1 d .
Cl1 Cl 0.57207(5) 0.95919(8) 0.14874(7) 0.0267(3) Uani 1 1 d .
Cl3 Cl 0.44243(6) 0.80761(7) 0.20803(8) 0.0320(3) Uani 1 1 d .
Au1A Au 0.174846(7) 1.006013(11) 0.178114(10) 0.02106(6) Uani 1 1 d .
Au1B Au 0.176270(8) 0.502760(11) 0.137777(11) 0.02583(6) Uani 1 1 d .
Cl1A Cl 0.78096(4) 0.07681(7) -0.00293(6) 0.0225(2) Uani 1 1 d .
Cl2A Cl 0.21845(6) 1.07871(8) 0.10716(8) 0.0347(3) Uani 1 1 d .
Cl5B Cl 0.19736(7) 0.49130(10) 0.02609(9) 0.0442(4) Uani 1 1 d .
Cl5A Cl 0.09673(5) 1.06496(8) 0.13265(7) 0.0313(3) Uani 1 1 d .
Cl3A Cl 0.25250(5) 0.94748(8) 0.22512(8) 0.0348(3) Uani 1 1 d .
Cl4A Cl 0.13191(6) 0.93214(9) 0.24737(9) 0.0397(3) Uani 1 1 d .
Cl3B Cl 0.15352(7) 0.51530(12) 0.24882(9) 0.0549(5) Uani 1 1 d .
Cl2 Cl 0.53486(7) 0.78721(9) 0.11277(8) 0.0457(4) Uani 1 1 d .
Cl2B Cl 0.16600(7) 0.62969(9) 0.12084(10) 0.0473(4) Uani 1 1 d .
Cl1B Cl 0.12819(5) 0.31554(9) 0.76301(8) 0.0342(3) Uani 1 1 d .
Cl4B Cl 0.18848(10) 0.37684(10) 0.15521(11) 0.0656(6) Uani 1 1 d .
N1 N 0.49691(15) 0.9872(2) 0.2946(2) 0.0121(7) Uani 1 1 d .
C25A C 0.87444(19) 0.2284(3) 0.0121(3) 0.0186(10) Uani 1 1 d .
H25A H 0.8471 0.2668 -0.0026 0.022 Uiso 1 1 calc R
C2B C 0.20559(18) 0.2523(3) 0.8757(2) 0.0183(10) Uani 1 1 d .
N1A N 0.76776(15) 0.1910(2) 0.0817(2) 0.0147(8) Uani 1 1 d .
C21 C 0.3789(2) 1.0062(3) 0.0566(3) 0.0270(12) Uani 1 1 d .
H21A H 0.3624 0.9681 0.0222 0.032 Uiso 1 1 calc R
C4A C 0.79422(19) 0.2524(3) 0.1332(2) 0.0175(9) Uani 1 1 d .
C25B C 0.24315(19) 0.2241(3) 0.8252(3) 0.0213(10) Uani 1 1 d .
H25B H 0.2276 0.1797 0.7986 0.026 Uiso 1 1 calc R
C26A C 0.7829(2) 0.3300(3) 0.0997(3) 0.0229(10) Uani 1 1 d .
H26A H 0.7974 0.3680 0.1337 0.034 Uiso 1 1 calc R
H26B H 0.7453 0.3370 0.0867 0.034 Uiso 1 1 calc R
H26C H 0.7990 0.3339 0.0576 0.034 Uiso 1 1 calc R
C5 C 0.51065(18) 0.9278(2) 0.3496(2) 0.0139(9) Uani 1 1 d .
N1B N 0.11315(15) 0.2405(2) 0.8749(2) 0.0190(8) Uani 1 1 d .
C1 C 0.48267(17) 0.9776(2) 0.2260(2) 0.0131(9) Uani 1 1 d .
C3A C 0.85194(18) 0.2263(3) 0.1419(2) 0.0201(10) Uani 1 1 d .
H3AA H 0.8609 0.1955 0.1847 0.024 Uiso 1 1 calc R
H3AB H 0.8755 0.2697 0.1467 0.024 Uiso 1 1 calc R
C19B C 0.3215(2) 0.2715(3) 0.9139(3) 0.0271(11) Uani 1 1 d .
H19A H 0.3550 0.2569 0.9444 0.033 Uiso 1 1 calc R
C9A C 0.62871(19) 0.2139(3) -0.0142(3) 0.0206(10) Uani 1 1 d .
H9AA H 0.6099 0.2376 -0.0548 0.025 Uiso 1 1 calc R
C27A C 0.7738(2) 0.2500(3) 0.2046(3) 0.0218(10) Uani 1 1 d .
H27A H 0.7908 0.2889 0.2358 0.033 Uiso 1 1 calc R
H27B H 0.7817 0.2017 0.2268 0.033 Uiso 1 1 calc R
H27C H 0.7361 0.2579 0.1959 0.033 Uiso 1 1 calc R
C6 C 0.56304(19) 0.9040(3) 0.3691(2) 0.0178(9) Uani 1 1 d .
C1B C 0.14885(19) 0.2674(3) 0.8402(3) 0.0214(10) Uani 1 1 d .
C27B C 0.1327(2) 0.2400(3) 1.0093(3) 0.0293(12) Uani 1 1 d .
H27D H 0.0957 0.2459 1.0116 0.044 Uiso 1 1 calc R
H27E H 0.1487 0.2888 1.0079 0.044 Uiso 1 1 calc R
H27F H 0.1500 0.2129 1.0509 0.044 Uiso 1 1 calc R
C10 C 0.46899(19) 0.9001(3) 0.3838(3) 0.0201(10) Uani 1 1 d .
C4 C 0.49847(19) 1.0710(3) 0.3165(3) 0.0189(10) Uani 1 1 d .
C10B C 0.02603(19) 0.2007(3) 0.8103(3) 0.0224(10) Uani 1 1 d .
C17A C 0.90185(18) 0.1172(3) 0.0928(3) 0.0204(10) Uani 1 1 d .
H17A H 0.8924 0.0839 0.1300 0.024 Uiso 1 1 calc R
C15A C 0.7105(2) 0.0045(3) 0.1415(3) 0.0287(12) Uani 1 1 d .
H15A H 0.7239 0.0001 0.0973 0.043 Uiso 1 1 calc R
H15B H 0.6744 -0.0125 0.1343 0.043 Uiso 1 1 calc R
H15C H 0.7316 -0.0259 0.1778 0.043 Uiso 1 1 calc R
C2 C 0.45717(19) 1.0494(3) 0.1894(2) 0.0163(9) Uani 1 1 d .
C2A C 0.85865(17) 0.1796(3) 0.0743(2) 0.0155(9) Uani 1 1 d .
C23B C 0.29592(19) 0.2019(3) 0.8735(3) 0.0230(11) Uani 1 1 d .
H23A H 0.2894 0.1637 0.9077 0.028 Uiso 1 1 calc R
H23B H 0.3199 0.1808 0.8442 0.028 Uiso 1 1 calc R
C1A C 0.80213(18) 0.1526(3) 0.0537(2) 0.0160(9) Uani 1 1 d .
C5A C 0.71008(17) 0.1826(3) 0.0624(2) 0.0148(9) Uani 1 1 d .
C20A C 0.9774(2) 0.1603(3) -0.0025(3) 0.0282(12) Uani 1 1 d .
H20A H 0.9877 0.1925 -0.0393 0.034 Uiso 1 1 calc R
H20B H 1.0050 0.1227 0.0109 0.034 Uiso 1 1 calc R
C14B C 0.0673(2) 0.3847(3) 0.9189(3) 0.0289(12) Uani 1 1 d .
H14A H 0.1044 0.3684 0.9301 0.035 Uiso 1 1 calc R
C22 C 0.4389(2) 1.0087(3) 0.0571(3) 0.0255(11) Uani 1 1 d .
H22A H 0.4542 0.9593 0.0692 0.031 Uiso 1 1 calc R
H22B H 0.4455 1.0221 0.0096 0.031 Uiso 1 1 calc R
C12A C 0.7057(2) 0.2176(3) -0.1249(3) 0.0318(12) Uani 1 1 d .
H12A H 0.7188 0.1670 -0.1165 0.048 Uiso 1 1 calc R
H12B H 0.7252 0.2429 -0.1569 0.048 Uiso 1 1 calc R
H12C H 0.6687 0.2160 -0.1460 0.048 Uiso 1 1 calc R
C23 C 0.3703(2) 1.1228(3) 0.1633(3) 0.0242(11) Uani 1 1 d .
H23C H 0.3323 1.1207 0.1621 0.029 Uiso 1 1 calc R
H23D H 0.3850 1.1613 0.1977 0.029 Uiso 1 1 calc R
C14 C 0.60928(19) 0.9262(3) 0.3323(3) 0.0222(10) Uani 1 1 d .
H14B H 0.5964 0.9629 0.2945 0.027 Uiso 1 1 calc R
C3B C 0.19521(19) 0.1891(3) 0.9277(3) 0.0220(10) Uani 1 1 d .
H3BA H 0.2000 0.1401 0.9067 0.026 Uiso 1 1 calc R
H3BB H 0.2202 0.1932 0.9724 0.026 Uiso 1 1 calc R
C9B C -0.02829(19) 0.2143(3) 0.7935(3) 0.0267(11) Uani 1 1 d .
H9BA H -0.0499 0.1797 0.7652 0.032 Uiso 1 1 calc R
C17B C 0.2306(2) 0.3259(3) 0.9135(3) 0.0231(11) Uani 1 1 d .
H17B H 0.2066 0.3471 0.9436 0.028 Uiso 1 1 calc R
C10A C 0.68399(18) 0.2196(3) 0.0002(2) 0.0169(9) Uani 1 1 d .
C22B C 0.2416(2) 0.3851(3) 0.8590(3) 0.0318(13) Uani 1 1 d .
H22C H 0.2085 0.3993 0.8284 0.038 Uiso 1 1 calc R
H22D H 0.2566 0.4300 0.8841 0.038 Uiso 1 1 calc R
C26B C 0.1122(2) 0.1196(3) 0.9431(3) 0.0253(11) Uani 1 1 d .
H26D H 0.0747 0.1261 0.9415 0.038 Uiso 1 1 calc R
H26E H 0.1272 0.0933 0.9863 0.038 Uiso 1 1 calc R
H26F H 0.1180 0.0909 0.9021 0.038 Uiso 1 1 calc R
C13A C 0.6928(2) 0.3421(3) -0.0660(3) 0.0277(11) Uani 1 1 d .
H13A H 0.6962 0.3682 -0.0209 0.042 Uiso 1 1 calc R
H13B H 0.6562 0.3417 -0.0889 0.042 Uiso 1 1 calc R
H13C H 0.7136 0.3674 -0.0965 0.042 Uiso 1 1 calc R
C7A C 0.62854(19) 0.1356(3) 0.0889(3) 0.0205(10) Uani 1 1 d .
H7AA H 0.6096 0.1077 0.1176 0.025 Uiso 1 1 calc R
C24 C 0.3698(2) 0.9861(3) 0.1319(3) 0.0243(11) Uani 1 1 d .
H24A H 0.3849 0.9368 0.1452 0.029 Uiso 1 1 calc R
H24B H 0.3320 0.9837 0.1324 0.029 Uiso 1 1 calc R
C11A C 0.71255(19) 0.2606(3) -0.0529(3) 0.0199(10) Uani 1 1 d .
H11A H 0.7505 0.2622 -0.0326 0.024 Uiso 1 1 calc R
C21A C 0.9247(2) 0.1216(3) -0.0313(3) 0.0234(11) Uani 1 1 d .
H21B H 0.9286 0.0913 -0.0735 0.028 Uiso 1 1 calc R
C22A C 0.9102(2) 0.0697(3) 0.0271(3) 0.0237(11) Uani 1 1 d .
H22E H 0.9384 0.0333 0.0414 0.028 Uiso 1 1 calc R
H22F H 0.8779 0.0422 0.0084 0.028 Uiso 1 1 calc R
C27 C 0.5532(2) 1.0918(3) 0.3552(3) 0.0305(12) Uani 1 1 d .
H27G H 0.5787 1.0815 0.3247 0.046 Uiso 1 1 calc R
H27H H 0.5617 1.0625 0.3985 0.046 Uiso 1 1 calc R
H27I H 0.5541 1.1445 0.3671 0.046 Uiso 1 1 calc R
C18A C 0.9549(2) 0.1570(3) 0.1217(3) 0.0277(12) Uani 1 1 d .
H18A H 0.9513 0.1873 0.1632 0.033 Uiso 1 1 calc R
H18B H 0.9823 0.1195 0.1365 0.033 Uiso 1 1 calc R
C6B C 0.0350(2) 0.3213(3) 0.8777(3) 0.0244(11) Uani 1 1 d .
C19A C 0.9710(2) 0.2076(3) 0.0631(3) 0.0268(11) Uani 1 1 d .
H19B H 1.0047 0.2327 0.0820 0.032 Uiso 1 1 calc R
C26 C 0.4589(2) 1.0865(3) 0.3660(3) 0.0316(12) Uani 1 1 d .
H26G H 0.4596 1.1392 0.3780 0.047 Uiso 1 1 calc R
H26H H 0.4680 1.0572 0.4091 0.047 Uiso 1 1 calc R
H26I H 0.4239 1.0730 0.3421 0.047 Uiso 1 1 calc R
C23A C 0.92798(19) 0.2675(3) 0.0397(3) 0.0237(11) Uani 1 1 d .
H23E H 0.9379 0.2986 0.0020 0.028 Uiso 1 1 calc R
H23F H 0.9247 0.2998 0.0801 0.028 Uiso 1 1 calc R
C11 C 0.4103(2) 0.9188(3) 0.3655(3) 0.0308(12) Uani 1 1 d .
H11B H 0.4051 0.9557 0.3262 0.037 Uiso 1 1 calc R
C24B C 0.2554(2) 0.2845(3) 0.7718(3) 0.0263(11) Uani 1 1 d .
H24C H 0.2798 0.2642 0.7428 0.032 Uiso 1 1 calc R
H24D H 0.2229 0.2987 0.7399 0.032 Uiso 1 1 calc R
C3 C 0.4849(2) 1.1085(3) 0.2428(3) 0.0234(11) Uani 1 1 d .
H3A H 0.5171 1.1263 0.2276 0.028 Uiso 1 1 calc R
H3B H 0.4617 1.1514 0.2450 0.028 Uiso 1 1 calc R
C7B C -0.0199(2) 0.3308(3) 0.8579(3) 0.0274(12) Uani 1 1 d .
H7BA H -0.0358 0.3741 0.8724 0.033 Uiso 1 1 calc R
C14A C 0.7132(2) 0.0875(3) 0.1658(3) 0.0220(10) Uani 1 1 d .
H14C H 0.7505 0.1028 0.1754 0.026 Uiso 1 1 calc R
C25 C 0.39558(19) 1.0452(3) 0.1866(3) 0.0189(10) Uani 1 1 d .
H25C H 0.3883 1.0323 0.2343 0.023 Uiso 1 1 calc R
C24A C 0.8809(2) 0.1802(3) -0.0531(3) 0.0213(10) Uani 1 1 d .
H24E H 0.8477 0.1548 -0.0715 0.026 Uiso 1 1 calc R
H24F H 0.8899 0.2122 -0.0908 0.026 Uiso 1 1 calc R
C8B C -0.0509(2) 0.2778(3) 0.8176(3) 0.0274(12) Uani 1 1 d .
H8BA H -0.0875 0.2847 0.8064 0.033 Uiso 1 1 calc R
C12 C 0.3894(3) 0.9532(4) 0.4297(4) 0.0469(17) Uani 1 1 d .
H12D H 0.4129 0.9927 0.4505 0.070 Uiso 1 1 calc R
H12E H 0.3877 0.9148 0.4651 0.070 Uiso 1 1 calc R
H12F H 0.3546 0.9737 0.4138 0.070 Uiso 1 1 calc R
C8A C 0.60124(19) 0.1737(3) 0.0306(3) 0.0222(10) Uani 1 1 d .
H8AA H 0.5643 0.1726 0.0212 0.027 Uiso 1 1 calc R
C18B C 0.2839(2) 0.3043(3) 0.9611(3) 0.0301(12) Uani 1 1 d .
H18C H 0.2998 0.3486 0.9864 0.036 Uiso 1 1 calc R
H18D H 0.2778 0.2672 0.9966 0.036 Uiso 1 1 calc R
C16B C 0.0486(3) 0.4027(4) 0.9900(4) 0.0402(14) Uani 1 1 d .
H16A H 0.0508 0.3580 1.0191 0.060 Uiso 1 1 calc R
H16B H 0.0125 0.4200 0.9801 0.060 Uiso 1 1 calc R
H16C H 0.0707 0.4414 1.0152 0.060 Uiso 1 1 calc R
C6A C 0.68412(19) 0.1374(3) 0.1062(3) 0.0179(9) Uani 1 1 d .
C11B C 0.0490(2) 0.1331(3) 0.7769(3) 0.0264(11) Uani 1 1 d .
H11C H 0.0871 0.1304 0.7966 0.032 Uiso 1 1 calc R
C13B C 0.0234(2) 0.0583(3) 0.7935(3) 0.0345(13) Uani 1 1 d .
H13D H 0.0263 0.0527 0.8445 0.052 Uiso 1 1 calc R
H13E H 0.0411 0.0171 0.7748 0.052 Uiso 1 1 calc R
H13F H -0.0134 0.0584 0.7715 0.052 Uiso 1 1 calc R
C4B C 0.13836(18) 0.1964(3) 0.9421(3) 0.0201(10) Uani 1 1 d .
C7 C 0.5748(2) 0.8526(3) 0.4259(3) 0.0215(10) Uani 1 1 d .
H7A H 0.6095 0.8361 0.4400 0.026 Uiso 1 1 calc R
C5B C 0.05618(18) 0.2545(3) 0.8541(3) 0.0207(10) Uani 1 1 d .
C20 C 0.3554(2) 1.0841(3) 0.0346(3) 0.0297(12) Uani 1 1 d .
H20C H 0.3174 1.0834 0.0337 0.036 Uiso 1 1 calc R
H20D H 0.3615 1.0967 -0.0131 0.036 Uiso 1 1 calc R
C15B C 0.0645(3) 0.4559(4) 0.8724(4) 0.0472(17) Uani 1 1 d .
H15D H 0.0739 0.4435 0.8268 0.071 Uiso 1 1 calc R
H15E H 0.0889 0.4930 0.8962 0.071 Uiso 1 1 calc R
H15F H 0.0291 0.4760 0.8652 0.071 Uiso 1 1 calc R
C13 C 0.3753(2) 0.8491(5) 0.3415(4) 0.0474(18) Uani 1 1 d .
H13G H 0.3878 0.8246 0.3024 0.071 Uiso 1 1 calc R
H13H H 0.3392 0.8649 0.3263 0.071 Uiso 1 1 calc R
H13I H 0.3772 0.8146 0.3811 0.071 Uiso 1 1 calc R
C8 C 0.5359(2) 0.8261(3) 0.4615(3) 0.0220(10) Uani 1 1 d .
H8A H 0.5446 0.7931 0.5001 0.026 Uiso 1 1 calc R
C17 C 0.4652(2) 1.0667(3) 0.1119(3) 0.0218(10) Uani 1 1 d .
H17C H 0.5034 1.0681 0.1108 0.026 Uiso 1 1 calc R
C9 C 0.4845(2) 0.8484(3) 0.4397(3) 0.0232(10) Uani 1 1 d .
H9A H 0.4585 0.8283 0.4631 0.028 Uiso 1 1 calc R
C18 C 0.4413(2) 1.1444(3) 0.0895(3) 0.0307(12) Uani 1 1 d .
H18E H 0.4578 1.1825 0.1230 0.037 Uiso 1 1 calc R
H18F H 0.4481 1.1573 0.0421 0.037 Uiso 1 1 calc R
C19 C 0.3815(2) 1.1433(3) 0.0886(3) 0.0282(12) Uani 1 1 d .
H19C H 0.3665 1.1932 0.0747 0.034 Uiso 1 1 calc R
C16 C 0.6552(2) 0.9624(3) 0.3845(3) 0.0309(13) Uani 1 1 d .
H16D H 0.6418 1.0023 0.4105 0.046 Uiso 1 1 calc R
H16E H 0.6808 0.9824 0.3579 0.046 Uiso 1 1 calc R
H16F H 0.6719 0.9249 0.4177 0.046 Uiso 1 1 calc R
C21B C 0.2800(2) 0.3542(3) 0.8127(3) 0.0321(13) Uani 1 1 d .
H21C H 0.2868 0.3929 0.7784 0.039 Uiso 1 1 calc R
C15 C 0.6307(2) 0.8573(3) 0.2976(3) 0.0336(13) Uani 1 1 d .
H15G H 0.6019 0.8323 0.2670 0.050 Uiso 1 1 calc R
H15H H 0.6469 0.8231 0.3344 0.050 Uiso 1 1 calc R
H15I H 0.6565 0.8733 0.2696 0.050 Uiso 1 1 calc R
C20B C 0.3322(2) 0.3312(3) 0.8602(4) 0.0354(14) Uani 1 1 d .
H20E H 0.3564 0.3112 0.8307 0.042 Uiso 1 1 calc R
H20F H 0.3487 0.3750 0.8857 0.042 Uiso 1 1 calc R
C12B C 0.0425(3) 0.1432(4) 0.6945(3) 0.0391(14) Uani 1 1 d .
H12G H 0.0578 0.1905 0.6840 0.059 Uiso 1 1 calc R
H12H H 0.0055 0.1427 0.6738 0.059 Uiso 1 1 calc R
H12I H 0.0602 0.1027 0.6746 0.059 Uiso 1 1 calc R
C16A C 0.6910(2) 0.0956(3) 0.2357(3) 0.0297(12) Uani 1 1 d .
H16G H 0.6893 0.1482 0.2477 0.045 Uiso 1 1 calc R
H16H H 0.7138 0.0698 0.2738 0.045 Uiso 1 1 calc R
H16I H 0.6561 0.0741 0.2295 0.045 Uiso 1 1 calc R

loop_
_atom_site_aniso_label
_atom_site_aniso_U_11
_atom_site_aniso_U_22
_atom_site_aniso_U_33
_atom_site_aniso_U_23
_atom_site_aniso_U_13
_atom_site_aniso_U_12
Au1 0.02360(10) 0.01399(9) 0.01344(9) -0.00152(6) 0.00301(7) 0.00192(7)
Cl1 0.0243(6) 0.0342(7) 0.0232(6) 0.0061(5) 0.0089(5) 0.0018(5)
Cl3 0.0351(7) 0.0230(6) 0.0371(8) -0.0002(5) 0.0041(6) -0.0106(5)
Au1A 0.01980(10) 0.02158(10) 0.02098(10) -0.00292(7) 0.00131(8) 0.00140(7)
Au1B 0.02263(11) 0.02703(11) 0.02608(11) -0.00047(8) -0.00058(8) -0.00162(8)
Cl1A 0.0136(5) 0.0398(7) 0.0142(5) -0.0047(5) 0.0031(4) -0.0135(5)
Cl2A 0.0299(7) 0.0362(7) 0.0370(8) 0.0096(6) 0.0030(6) -0.0028(6)
Cl5B 0.0478(9) 0.0533(10) 0.0319(8) -0.0068(7) 0.0079(7) -0.0001(7)
Cl5A 0.0260(6) 0.0364(7) 0.0286(7) -0.0024(5) -0.0034(5) 0.0075(5)
Cl3A 0.0250(7) 0.0310(7) 0.0487(9) 0.0074(6) 0.0077(6) 0.0089(5)
Cl4A 0.0266(7) 0.0506(9) 0.0431(8) 0.0184(7) 0.0098(6) 0.0032(6)
Cl3B 0.0517(10) 0.0806(13) 0.0354(9) -0.0125(8) 0.0161(8) -0.0274(9)
Cl2 0.0745(11) 0.0291(7) 0.0366(8) -0.0113(6) 0.0184(8) 0.0165(7)
Cl2B 0.0506(9) 0.0307(8) 0.0634(11) 0.0034(7) 0.0180(8) 0.0119(7)
Cl1B 0.0218(6) 0.0481(8) 0.0316(7) 0.0238(6) 0.0013(5) 0.0002(6)
Cl4B 0.1021(16) 0.0280(8) 0.0584(12) 0.0089(8) -0.0089(11) 0.0015(9)
N1 0.0156(19) 0.0108(18) 0.0096(18) -0.0015(14) 0.0014(14) -0.0008(14)
C25A 0.021(2) 0.018(2) 0.017(2) 0.0029(18) 0.0048(19) -0.0014(19)
C2B 0.014(2) 0.022(2) 0.018(2) 0.0046(19) -0.0014(18) -0.0018(18)
N1A 0.0146(19) 0.0182(19) 0.0108(18) 0.0017(15) 0.0011(15) -0.0034(15)
C21 0.030(3) 0.027(3) 0.020(3) -0.004(2) -0.008(2) 0.008(2)
C4A 0.022(2) 0.017(2) 0.013(2) -0.0049(18) 0.0027(18) -0.0039(18)
C25B 0.024(2) 0.021(2) 0.019(2) -0.0022(19) 0.001(2) -0.002(2)
C26A 0.029(3) 0.017(2) 0.022(3) -0.0053(19) 0.001(2) -0.001(2)
C5 0.020(2) 0.010(2) 0.011(2) 0.0006(16) 0.0000(17) 0.0026(17)
N1B 0.0146(19) 0.022(2) 0.019(2) 0.0080(17) 0.0002(16) -0.0016(16)
C1 0.012(2) 0.013(2) 0.015(2) 0.0019(17) 0.0033(17) -0.0031(17)
C3A 0.015(2) 0.033(3) 0.012(2) -0.0038(19) 0.0003(18) -0.004(2)
C19B 0.014(2) 0.030(3) 0.036(3) -0.008(2) 0.000(2) -0.001(2)
C9A 0.019(2) 0.021(2) 0.020(2) -0.0009(19) -0.0001(19) 0.0009(19)
C27A 0.024(3) 0.025(3) 0.016(2) -0.004(2) 0.0057(19) -0.002(2)
C6 0.026(3) 0.015(2) 0.012(2) -0.0001(17) 0.0035(19) 0.0003(19)
C1B 0.017(2) 0.026(3) 0.020(2) 0.009(2) -0.0005(19) -0.0010(19)
C27B 0.030(3) 0.034(3) 0.023(3) 0.006(2) 0.002(2) 0.005(2)
C10 0.023(2) 0.022(2) 0.015(2) 0.0026(19) 0.0036(19) -0.0041(19)
C4 0.026(3) 0.011(2) 0.019(2) -0.0028(18) 0.001(2) 0.0028(18)
C10B 0.018(2) 0.031(3) 0.018(2) 0.008(2) 0.0025(19) -0.001(2)
C17A 0.015(2) 0.026(3) 0.020(2) 0.007(2) 0.0019(19) 0.0046(19)
C15A 0.031(3) 0.022(3) 0.032(3) 0.004(2) 0.002(2) -0.002(2)
C2 0.024(2) 0.012(2) 0.012(2) 0.0032(17) -0.0003(18) 0.0012(18)
C2A 0.014(2) 0.020(2) 0.012(2) -0.0001(18) 0.0025(17) 0.0011(18)
C23B 0.018(2) 0.026(3) 0.025(3) 0.002(2) 0.004(2) 0.004(2)
C1A 0.020(2) 0.015(2) 0.013(2) 0.0009(17) 0.0019(18) 0.0011(18)
C5A 0.015(2) 0.015(2) 0.014(2) -0.0039(17) 0.0020(17) 0.0004(17)
C20A 0.021(3) 0.037(3) 0.028(3) 0.000(2) 0.010(2) 0.002(2)
C14B 0.024(3) 0.024(3) 0.037(3) 0.009(2) 0.001(2) 0.005(2)
C22 0.032(3) 0.031(3) 0.012(2) 0.002(2) 0.001(2) 0.011(2)
C12A 0.036(3) 0.041(3) 0.019(3) 0.000(2) 0.007(2) -0.001(3)
C23 0.025(3) 0.022(3) 0.024(3) -0.001(2) 0.001(2) 0.009(2)
C14 0.020(2) 0.027(3) 0.020(2) 0.007(2) 0.005(2) 0.006(2)
C3B 0.018(2) 0.025(3) 0.022(3) 0.008(2) 0.000(2) -0.0008(19)
C9B 0.016(2) 0.043(3) 0.020(3) 0.010(2) 0.000(2) -0.002(2)
C17B 0.020(2) 0.024(3) 0.025(3) -0.007(2) 0.005(2) -0.001(2)
C10A 0.019(2) 0.017(2) 0.015(2) -0.0019(18) 0.0053(18) -0.0018(18)
C22B 0.026(3) 0.019(3) 0.052(4) -0.002(2) 0.010(3) -0.001(2)
C26B 0.020(2) 0.030(3) 0.026(3) 0.011(2) 0.005(2) 0.000(2)
C13A 0.028(3) 0.028(3) 0.027(3) 0.009(2) 0.006(2) 0.002(2)
C7A 0.019(2) 0.018(2) 0.026(3) -0.003(2) 0.009(2) -0.0046(19)
C24 0.020(3) 0.024(3) 0.027(3) 0.000(2) -0.002(2) 0.000(2)
C11A 0.018(2) 0.024(3) 0.017(2) 0.0049(19) 0.0042(19) -0.0007(19)
C21A 0.025(3) 0.025(3) 0.020(3) -0.001(2) 0.007(2) 0.003(2)
C22A 0.022(2) 0.024(3) 0.027(3) 0.000(2) 0.009(2) 0.007(2)
C27 0.032(3) 0.021(3) 0.033(3) -0.003(2) -0.008(2) -0.004(2)
C18A 0.018(2) 0.044(3) 0.021(3) 0.003(2) 0.001(2) 0.005(2)
C6B 0.023(3) 0.028(3) 0.022(3) 0.010(2) 0.003(2) 0.001(2)
C19A 0.016(2) 0.038(3) 0.027(3) -0.006(2) 0.005(2) -0.004(2)
C26 0.037(3) 0.031(3) 0.028(3) -0.010(2) 0.008(2) 0.005(2)
C23A 0.022(2) 0.025(3) 0.026(3) -0.003(2) 0.008(2) -0.007(2)
C11 0.023(3) 0.044(3) 0.027(3) 0.014(2) 0.009(2) 0.003(2)
C24B 0.028(3) 0.030(3) 0.022(3) 0.005(2) 0.009(2) 0.002(2)
C3 0.030(3) 0.013(2) 0.022(3) 0.0007(19) -0.009(2) -0.0017(19)
C7B 0.024(3) 0.035(3) 0.024(3) 0.012(2) 0.006(2) 0.011(2)
C14A 0.024(3) 0.023(3) 0.019(2) 0.003(2) 0.003(2) -0.005(2)
C25 0.022(2) 0.017(2) 0.018(2) 0.0022(18) 0.0061(19) 0.0049(19)
C24A 0.023(2) 0.024(3) 0.017(2) 0.003(2) 0.006(2) -0.002(2)
C8B 0.016(2) 0.047(3) 0.020(3) 0.012(2) 0.003(2) 0.006(2)
C12 0.043(4) 0.059(4) 0.047(4) 0.018(3) 0.030(3) 0.017(3)
C8A 0.015(2) 0.023(3) 0.029(3) -0.007(2) 0.004(2) -0.0009(19)
C18B 0.020(3) 0.037(3) 0.031(3) -0.013(2) -0.002(2) -0.002(2)
C16B 0.038(3) 0.036(3) 0.046(4) -0.007(3) 0.004(3) 0.002(3)
C6A 0.022(2) 0.013(2) 0.019(2) -0.0040(18) 0.0057(19) -0.0020(18)
C11B 0.021(3) 0.036(3) 0.020(3) 0.003(2) 0.000(2) 0.001(2)
C13B 0.024(3) 0.038(3) 0.039(3) 0.000(3) -0.002(2) -0.001(2)
C4B 0.013(2) 0.027(3) 0.018(2) 0.011(2) -0.0018(18) 0.0032(19)
C7 0.027(3) 0.016(2) 0.020(2) 0.0019(19) 0.001(2) 0.0066(19)
C5B 0.014(2) 0.028(3) 0.020(2) 0.012(2) 0.0035(18) 0.0012(19)
C20 0.034(3) 0.035(3) 0.016(3) 0.001(2) -0.005(2) 0.016(2)
C15B 0.050(4) 0.028(3) 0.062(5) 0.013(3) 0.006(3) -0.006(3)
C13 0.027(3) 0.079(5) 0.037(4) 0.009(3) 0.007(3) -0.016(3)
C8 0.033(3) 0.018(2) 0.015(2) 0.0072(19) 0.001(2) 0.003(2)
C17 0.023(2) 0.021(2) 0.022(3) 0.011(2) 0.006(2) 0.0014(19)
C9 0.028(3) 0.022(3) 0.021(3) 0.002(2) 0.009(2) -0.001(2)
C18 0.043(3) 0.024(3) 0.023(3) 0.014(2) 0.001(2) 0.000(2)
C19 0.039(3) 0.020(3) 0.023(3) 0.006(2) -0.003(2) 0.013(2)
C16 0.020(3) 0.037(3) 0.034(3) 0.016(2) 0.001(2) -0.001(2)
C21B 0.028(3) 0.026(3) 0.046(3) 0.007(2) 0.014(3) -0.004(2)
C15 0.034(3) 0.039(3) 0.029(3) 0.005(2) 0.010(2) 0.021(3)
C20B 0.019(3) 0.030(3) 0.059(4) -0.006(3) 0.013(3) -0.007(2)
C12B 0.039(3) 0.054(4) 0.022(3) 0.000(3) 0.000(2) 0.011(3)
C16A 0.038(3) 0.031(3) 0.022(3) 0.002(2) 0.010(2) -0.007(2)

loop_
_atom_type_symbol
_atom_type_description
_atom_type_scat_dispersion_real
_atom_type_scat_dispersion_imag
_atom_type_scat_source
C C 0.0033 0.0016 'International Tables Vol C Tables 4.2.6.8 and 6.1.1.4'
H H 0.0000 0.0000 'International Tables Vol C Tables 4.2.6.8 and 6.1.1.4'
N N 0.0061 0.0033 'International Tables Vol C Tables 4.2.6.8 and 6.1.1.4'
Cl Cl 0.1484 0.1585 'International Tables Vol C Tables 4.2.6.8 and 6.1.1.4'
Au Au -2.0133 8.8022 'International Tables Vol C Tables 4.2.6.8 and 6.1.1.4'

loop_
_geom_angle_atom_site_label_1
_geom_angle_atom_site_label_2
_geom_angle_atom_site_label_3
_geom_angle
C1 Au1 Cl3 95.83(13)
C1 Au1 Cl1 85.64(13)
Cl3 Au1 Cl1 175.80(5)
C1 Au1 Cl2 174.25(13)
Cl3 Au1 Cl2 89.82(6)
Cl1 Au1 Cl2 88.79(6)
Cl4A Au1A Cl3A 89.42(5)
Cl4A Au1A Cl5A 90.03(5)
Cl3A Au1A Cl5A 179.16(5)
Cl4A Au1A Cl2A 179.01(6)
Cl3A Au1A Cl2A 90.18(5)
Cl5A Au1A Cl2A 90.38(5)
Cl4B Au1B Cl5B 89.89(7)
Cl4B Au1B Cl2B 178.72(8)
Cl5B Au1B Cl2B 89.88(6)
Cl4B Au1B Cl3B 90.74(8)
Cl5B Au1B Cl3B 178.85(7)
Cl2B Au1B Cl3B 89.51(7)
C1 N1 C5 126.9(4)
C1 N1 C4 112.6(4)
C5 N1 C4 120.4(3)
C24A C25A C23A 108.0(4)
C24A C25A C2A 111.9(4)
C23A C25A C2A 108.9(4)
C24A C25A H25A 109.3
C23A C25A H25A 109.3
C2A C25A H25A 109.3
C1B C2B C3B 98.7(4)
C1B C2B C25B 115.8(4)
C3B C2B C25B 110.7(4)
C1B C2B C17B 109.7(4)
C3B C2B C17B 114.5(4)
C25B C2B C17B 107.5(4)
C1A N1A C5A 124.8(4)
C1A N1A C4A 112.0(4)
C5A N1A C4A 122.9(4)
C24 C21 C20 110.3(4)
C24 C21 C22 108.5(4)
C20 C21 C22 108.7(5)
C24 C21 H21A 109.8
C20 C21 H21A 109.8
C22 C21 H21A 109.8
C26A C4A C3A 115.3(4)
C26A C4A C27A 108.9(4)
C3A C4A C27A 111.7(4)
C26A C4A N1A 110.2(4)
C3A C4A N1A 99.4(4)
C27A C4A N1A 111.0(4)
C24B C25B C23B 107.9(4)
C24B C25B C2B 113.5(4)
C23B C25B C2B 106.9(4)
C24B C25B H25B 109.5
C23B C25B H25B 109.5
C2B C25B H25B 109.5
C4A C26A H26A 109.5
C4A C26A H26B 109.5
H26A C26A H26B 109.5
C4A C26A H26C 109.5
H26A C26A H26C 109.5
H26B C26A H26C 109.5
C6 C5 C10 122.4(4)
C6 C5 N1 120.2(4)
C10 C5 N1 117.3(4)
C1B N1B C5B 123.8(4)
C1B N1B C4B 111.9(4)
C5B N1B C4B 124.2(4)
N1 C1 C2 111.4(4)
N1 C1 Au1 121.6(3)
C2 C1 Au1 126.1(3)
C4A C3A C2A 108.4(4)
C4A C3A H3AA 110.0
C2A C3A H3AA 110.0
C4A C3A H3AB 110.0
C2A C3A H3AB 110.0
H3AA C3A H3AB 108.4
C20B C19B C18B 109.2(5)
C20B C19B C23B 109.6(5)
C18B C19B C23B 109.7(4)
C20B C19B H19A 109.4
C18B C19B H19A 109.4
C23B C19B H19A 109.4
C8A C9A C10A 121.4(5)
C8A C9A H9AA 119.3
C10A C9A H9AA 119.3
C4A C27A H27A 109.5
C4A C27A H27B 109.5
H27A C27A H27B 109.5
C4A C27A H27C 109.5
H27A C27A H27C 109.5
H27B C27A H27C 109.5
C5 C6 C7 117.9(4)
C5 C6 C14 126.0(4)
C7 C6 C14 116.0(4)
N1B C1B C2B 114.5(4)
N1B C1B Cl1B 118.5(4)
C2B C1B Cl1B 127.0(4)
C4B C27B H27D 109.5
C4B C27B H27E 109.5
H27D C27B H27E 109.5
C4B C27B H27F 109.5
H27D C27B H27F 109.5
H27E C27B H27F 109.5
C9 C10 C5 115.6(4)
C9 C10 C11 116.8(4)
C5 C10 C11 127.6(4)
C27 C4 C26 108.7(4)
C27 C4 C3 112.2(4)
C26 C4 C3 114.4(4)
C27 C4 N1 110.1(4)
C26 C4 N1 110.6(4)
C3 C4 N1 100.6(3)
C9B C10B C5B 116.1(5)
C9B C10B C11B 119.1(5)
C5B C10B C11B 124.6(4)
C18A C17A C22A 107.2(4)
C18A C17A C2A 107.6(4)
C22A C17A C2A 113.4(4)
C18A C17A H17A 109.5
C22A C17A H17A 109.5
C2A C17A H17A 109.5
C14A C15A H15A 109.5
C14A C15A H15B 109.5
H15A C15A H15B 109.5
C14A C15A H15C 109.5
H15A C15A H15C 109.5
H15B C15A H15C 109.5
C1 C2 C3 99.0(4)
C1 C2 C17 118.3(4)
C3 C2 C17 111.3(4)
C1 C2 C25 108.7(4)
C3 C2 C25 113.6(4)
C17 C2 C25 106.1(4)
C1A C2A C3A 98.1(3)
C1A C2A C17A 116.4(4)
C3A C2A C17A 111.6(4)
C1A C2A C25A 110.1(4)
C3A C2A C25A 113.7(4)
C17A C2A C25A 107.0(4)
C19B C23B C25B 110.0(4)
C19B C23B H23A 109.7
C25B C23B H23A 109.7
C19B C23B H23B 109.7
C25B C23B H23B 109.7
H23A C23B H23B 108.2
N1A C1A C2A 114.7(4)
N1A C1A Cl1A 119.7(4)
C2A C1A Cl1A 125.6(3)
C6A C5A C10A 123.7(4)
C6A C5A N1A 118.2(4)
C10A C5A N1A 118.1(4)
C21A C20A C19A 108.8(4)
C21A C20A H20A 109.9
C19A C20A H20A 109.9
C21A C20A H20B 109.9
C19A C20A H20B 109.9
H20A C20A H20B 108.3
C6B C14B C15B 110.3(5)
C6B C14B C16B 112.1(5)
C15B C14B C16B 109.9(5)
C6B C14B H14A 108.1
C15B C14B H14A 108.1
C16B C14B H14A 108.1
C17 C22 C21 110.1(4)
C17 C22 H22A 109.6
C21 C22 H22A 109.6
C17 C22 H22B 109.6
C21 C22 H22B 109.6
H22A C22 H22B 108.1
C11A C12A H12A 109.5
C11A C12A H12B 109.5
H12A C12A H12B 109.5
C11A C12A H12C 109.5
H12A C12A H12C 109.5
H12B C12A H12C 109.5
C19 C23 C25 109.6(4)
C19 C23 H23C 109.7
C25 C23 H23C 109.7
C19 C23 H23D 109.7
C25 C23 H23D 109.7
H23C C23 H23D 108.2
C6 C14 C15 110.7(4)
C6 C14 C16 112.5(4)
C15 C14 C16 108.5(4)
C6 C14 H14B 108.4
C15 C14 H14B 108.4
C16 C14 H14B 108.4
C4B C3B C2B 109.1(4)
C4B C3B H3BA 109.9
C2B C3B H3BA 109.9
C4B C3B H3BB 109.9
C2B C3B H3BB 109.9
H3BA C3B H3BB 108.3
C8B C9B C10B 121.9(5)
C8B C9B H9BA 119.1
C10B C9B H9BA 119.1
C22B C17B C18B 108.3(4)
C22B C17B C2B 111.7(4)
C18B C17B C2B 107.8(4)
C22B C17B H17B 109.6
C18B C17B H17B 109.6
C2B C17B H17B 109.6
C9A C10A C5A 116.5(4)
C9A C10A C11A 119.4(4)
C5A C10A C11A 124.0(4)
C21B C22B C17B 110.7(4)
C21B C22B H22C 109.5
C17B C22B H22C 109.5
C21B C22B H22D 109.5
C17B C22B H22D 109.5
H22C C22B H22D 108.1
C4B C26B H26D 109.5
C4B C26B H26E 109.5
H26D C26B H26E 109.5
C4B C26B H26F 109.5
H26D C26B H26F 109.5
H26E C26B H26F 109.5
C11A C13A H13A 109.5
C11A C13A H13B 109.5
H13A C13A H13B 109.5
C11A C13A H13C 109.5
H13A C13A H13C 109.5
H13B C13A H13C 109.5
C8A C7A C6A 121.9(5)
C8A C7A H7AA 119.1
C6A C7A H7AA 119.1
C21 C24 C25 110.5(4)
C21 C24 H24A 109.5
C25 C24 H24A 109.5
C21 C24 H24B 109.5
C25 C24 H24B 109.5
H24A C24 H24B 108.1
C10A C11A C13A 111.8(4)
C10A C11A C12A 110.6(4)
C13A C11A C12A 109.8(4)
C10A C11A H11A 108.2
C13A C11A H11A 108.2
C12A C11A H11A 108.2
C20A C21A C24A 110.6(4)
C20A C21A C22A 108.9(4)
C24A C21A C22A 109.9(4)
C20A C21A H21B 109.1
C24A C21A H21B 109.1
C22A C21A H21B 109.1
C21A C22A C17A 109.7(4)
C21A C22A H22E 109.7
C17A C22A H22E 109.7
C21A C22A H22F 109.7
C17A C22A H22F 109.7
H22E C22A H22F 108.2
C4 C27 H27G 109.5
C4 C27 H27H 109.5
H27G C27 H27H 109.5
C4 C27 H27I 109.5
H27G C27 H27I 109.5
H27H C27 H27I 109.5
C19A C18A C17A 110.0(4)
C19A C18A H18A 109.7
C17A C18A H18A 109.7
C19A C18A H18B 109.7
C17A C18A H18B 109.7
H18A C18A H18B 108.2
C7B C6B C5B 116.2(5)
C7B C6B C14B 118.5(5)
C5B C6B C14B 125.3(5)
C20A C19A C18A 110.2(5)
C20A C19A C23A 108.5(4)
C18A C19A C23A 109.9(4)
C20A C19A H19B 109.4
C18A C19A H19B 109.4
C23A C19A H19B 109.4
C4 C26 H26G 109.5
C4 C26 H26H 109.5
H26G C26 H26H 109.5
C4 C26 H26I 109.5
H26G C26 H26I 109.5
H26H C26 H26I 109.5
C19A C23A C25A 109.7(4)
C19A C23A H23E 109.7
C25A C23A H23E 109.7
C19A C23A H23F 109.7
C25A C23A H23F 109.7
H23E C23A H23F 108.2
C10 C11 C12 112.0(5)
C10 C11 C13 113.1(5)
C12 C11 C13 106.5(5)
C10 C11 H11B 108.4
C12 C11 H11B 108.4
C13 C11 H11B 108.4
C21B C24B C25B 109.9(4)
C21B C24B H24C 109.7
C25B C24B H24C 109.7
C21B C24B H24D 109.7
C25B C24B H24D 109.7
H24C C24B H24D 108.2
C4 C3 C2 107.9(4)
C4 C3 H3A 110.1
C2 C3 H3A 110.1
C4 C3 H3B 110.1
C2 C3 H3B 110.1
H3A C3 H3B 108.4
C8B C7B C6B 121.5(5)
C8B C7B H7BA 119.3
C6B C7B H7BA 119.3
C6A C14A C16A 112.2(4)
C6A C14A C15A 110.2(4)
C16A C14A C15A 110.1(4)
C6A C14A H14C 108.1
C16A C14A H14C 108.1
C15A C14A H14C 108.1
C24 C25 C23 107.8(4)
C24 C25 C2 111.4(4)
C23 C25 C2 109.5(4)
C24 C25 H25C 109.4
C23 C25 H25C 109.4
C2 C25 H25C 109.4
C21A C24A C25A 109.8(4)
C21A C24A H24E 109.7
C25A C24A H24E 109.7
C21A C24A H24F 109.7
C25A C24A H24F 109.7
H24E C24A H24F 108.2
C7B C8B C9B 120.4(5)
C7B C8B H8BA 119.8
C9B C8B H8BA 119.8
C11 C12 H12D 109.5
C11 C12 H12E 109.5
H12D C12 H12E 109.5
C11 C12 H12F 109.5
H12D C12 H12F 109.5
H12E C12 H12F 109.5
C7A C8A C9A 120.1(4)
C7A C8A H8AA 120.0
C9A C8A H8AA 120.0
C19B C18B C17B 109.6(4)
C19B C18B H18C 109.8
C17B C18B H18C 109.8
C19B C18B H18D 109.8
C17B C18B H18D 109.8
H18C C18B H18D 108.2
C14B C16B H16A 109.5
C14B C16B H16B 109.5
H16A C16B H16B 109.5
C14B C16B H16C 109.5
H16A C16B H16C 109.5
H16B C16B H16C 109.5
C5A C6A C7A 116.2(4)
C5A C6A C14A 123.4(4)
C7A C6A C14A 120.2(4)
C10B C11B C13B 112.6(4)
C10B C11B C12B 110.2(4)
C13B C11B C12B 109.3(5)
C10B C11B H11C 108.2
C13B C11B H11C 108.2
C12B C11B H11C 108.2
C11B C13B H13D 109.5
C11B C13B H13E 109.5
H13D C13B H13E 109.5
C11B C13B H13F 109.5
H13D C13B H13F 109.5
H13E C13B H13F 109.5
C27B C4B C26B 109.8(4)
C27B C4B C3B 115.2(4)
C26B C4B C3B 111.3(4)
C27B C4B N1B 110.2(4)
C26B C4B N1B 110.2(4)
C3B C4B N1B 99.8(4)
C8 C7 C6 121.4(5)
C8 C7 H7A 119.3
C6 C7 H7A 119.3
C10B C5B C6B 123.9(4)
C10B C5B N1B 117.5(4)
C6B C5B N1B 118.6(4)
C21 C20 C19 109.4(4)
C21 C20 H20C 109.8
C19 C20 H20C 109.8
C21 C20 H20D 109.8
C19 C20 H20D 109.8
H20C C20 H20D 108.2
C14B C15B H15D 109.5
C14B C15B H15E 109.5
H15D C15B H15E 109.5
C14B C15B H15F 109.5
H15D C15B H15F 109.5
H15E C15B H15F 109.5
C11 C13 H13G 109.5
C11 C13 H13H 109.5
H13G C13 H13H 109.5
C11 C13 H13I 109.5
H13G C13 H13I 109.5
H13H C13 H13I 109.5
C9 C8 C7 119.6(4)
C9 C8 H8A 120.2
C7 C8 H8A 120.2
C22 C17 C18 107.9(4)
C22 C17 C2 113.2(4)
C18 C17 C2 109.0(4)
C22 C17 H17C 108.9
C18 C17 H17C 108.9
C2 C17 H17C 108.9
C8 C9 C10 123.0(5)
C8 C9 H9A 118.5
C10 C9 H9A 118.5
C19 C18 C17 110.0(4)
C19 C18 H18E 109.7
C17 C18 H18E 109.7
C19 C18 H18F 109.7
C17 C18 H18F 109.7
H18E C18 H18F 108.2
C18 C19 C23 110.0(4)
C18 C19 C20 109.5(5)
C23 C19 C20 108.7(5)
C18 C19 H19C 109.5
C23 C19 H19C 109.5
C20 C19 H19C 109.5
C14 C16 H16D 109.5
C14 C16 H16E 109.5
H16D C16 H16E 109.5
C14 C16 H16F 109.5
H16D C16 H16F 109.5
H16E C16 H16F 109.5
C22B C21B C20B 110.1(5)
C22B C21B C24B 109.2(4)
C20B C21B C24B 108.8(5)
C22B C21B H21C 109.6
C20B C21B H21C 109.6
C24B C21B H21C 109.6
C14 C15 H15G 109.5
C14 C15 H15H 109.5
H15G C15 H15H 109.5
C14 C15 H15I 109.5
H15G C15 H15I 109.5
H15H C15 H15I 109.5
C19B C20B C21B 109.6(4)
C19B C20B H20E 109.8
C21B C20B H20E 109.8
C19B C20B H20F 109.8
C21B C20B H20F 109.8
H20E C20B H20F 108.2
C11B C12B H12G 109.5
C11B C12B H12H 109.5
H12G C12B H12H 109.5
C11B C12B H12I 109.5
H12G C12B H12I 109.5
H12H C12B H12I 109.5
C14A C16A H16G 109.5
C14A C16A H16H 109.5
H16G C16A H16H 109.5
C14A C16A H16I 109.5
H16G C16A H16I 109.5
H16H C16A H16I 109.5

loop_
_geom_bond_atom_site_label_1
_geom_bond_atom_site_label_2
_geom_bond_distance
Au1 C1 2.018(4)
Au1 Cl3 2.2632(13)
Au1 Cl1 2.2972(13)
Au1 Cl2 2.3170(13)
Au1A Cl4A 2.2664(14)
Au1A Cl3A 2.2787(13)
Au1A Cl5A 2.2848(13)
Au1A Cl2A 2.2860(14)
Au1B Cl4B 2.2682(17)
Au1B Cl5B 2.2779(16)
Au1B Cl2B 2.2796(16)
Au1B Cl3B 2.2852(17)
Cl1A C1A 1.743(5)
Cl1B C1B 1.693(5)
N1 C1 1.295(6)
N1 C5 1.477(5)
N1 C4 1.539(6)
C25A C24A 1.531(7)
C25A C23A 1.542(7)
C25A C2A 1.568(6)
C25A H25A 0.9800
C2B C1B 1.512(6)
C2B C3B 1.543(6)
C2B C25B 1.551(7)
C2B C17B 1.569(7)
N1A C1A 1.296(6)
N1A C5A 1.464(6)
N1A C4A 1.535(6)
C21 C24 1.525(8)
C21 C20 1.532(7)
C21 C22 1.535(8)
C21 H21A 0.9800
C4A C26A 1.518(7)
C4A C3A 1.529(7)
C4A C27A 1.530(6)
C25B C24B 1.540(7)
C25B C23B 1.542(7)
C25B H25B 0.9800
C26A H26A 0.9600
C26A H26B 0.9600
C26A H26C 0.9600
C5 C6 1.392(7)
C5 C10 1.427(7)
N1B C1B 1.303(6)
N1B C5B 1.463(6)
N1B C4B 1.534(6)
C1 C2 1.537(6)
C3A C2A 1.557(6)
C3A H3AA 0.9700
C3A H3AB 0.9700
C19B C20B 1.524(8)
C19B C18B 1.536(7)
C19B C23B 1.536(7)
C19B H19A 0.9800
C9A C8A 1.389(7)
C9A C10A 1.396(7)
C9A H9AA 0.9300
C27A H27A 0.9600
C27A H27B 0.9600
C27A H27C 0.9600
C6 C7 1.399(7)
C6 C14 1.525(7)
C27B C4B 1.515(7)
C27B H27D 0.9600
C27B H27E 0.9600
C27B H27F 0.9600
C10 C9 1.403(7)
C10 C11 1.517(7)
C4 C27 1.507(7)
C4 C26 1.519(7)
C4 C3 1.528(7)
C10B C9B 1.391(7)
C10B C5B 1.403(7)
C10B C11B 1.519(8)
C17A C18A 1.542(7)
C17A C22A 1.545(7)
C17A C2A 1.558(6)
C17A H17A 0.9800
C15A C14A 1.538(7)
C15A H15A 0.9600
C15A H15B 0.9600
C15A H15C 0.9600
C2 C3 1.538(6)
C2 C17 1.546(6)
C2 C25 1.569(7)
C2A C1A 1.508(6)
C23B H23A 0.9700
C23B H23B 0.9700
C5A C6A 1.401(7)
C5A C10A 1.407(6)
C20A C21A 1.526(7)
C20A C19A 1.529(7)
C20A H20A 0.9700
C20A H20B 0.9700
C14B C6B 1.524(8)
C14B C15B 1.532(8)
C14B C16B 1.537(9)
C14B H14A 0.9800
C22 C17 1.529(7)
C22 H22A 0.9700
C22 H22B 0.9700
C12A C11A 1.541(7)
C12A H12A 0.9600
C12A H12B 0.9600
C12A H12C 0.9600
C23 C19 1.532(7)
C23 C25 1.550(6)
C23 H23C 0.9700
C23 H23D 0.9700
C14 C15 1.532(7)
C14 C16 1.535(7)
C14 H14B 0.9800
C3B C4B 1.531(7)
C3B H3BA 0.9700
C3B H3BB 0.9700
C9B C8B 1.378(8)
C9B H9BA 0.9300
C17B C22B 1.531(8)
C17B C18B 1.545(7)
C17B H17B 0.9800
C10A C11A 1.526(6)
C22B C21B 1.527(8)
C22B H22C 0.9700
C22B H22D 0.9700
C26B C4B 1.517(7)
C26B H26D 0.9600
C26B H26E 0.9600
C26B H26F 0.9600
C13A C11A 1.535(7)
C13A H13A 0.9600
C13A H13B 0.9600
C13A H13C 0.9600
C7A C8A 1.374(7)
C7A C6A 1.403(7)
C7A H7AA 0.9300
C24 C25 1.537(7)
C24 H24A 0.9700
C24 H24B 0.9700
C11A H11A 0.9800
C21A C24A 1.530(7)
C21A C22A 1.533(7)
C21A H21B 0.9800
C22A H22E 0.9700
C22A H22F 0.9700
C27 H27G 0.9600
C27 H27H 0.9600
C27 H27I 0.9600
C18A C19A 1.535(8)
C18A H18A 0.9700
C18A H18B 0.9700
C6B C7B 1.400(7)
C6B C5B 1.406(7)
C19A C23A 1.537(7)
C19A H19B 0.9800
C26 H26G 0.9600
C26 H26H 0.9600
C26 H26I 0.9600
C23A H23E 0.9700
C23A H23F 0.9700
C11 C12 1.537(8)
C11 C13 1.545(9)
C11 H11B 0.9800
C24B C21B 1.532(8)
C24B H24C 0.9700
C24B H24D 0.9700
C3 H3A 0.9700
C3 H3B 0.9700
C7B C8B 1.372(8)
C7B H7BA 0.9300
C14A C6A 1.519(7)
C14A C16A 1.534(7)
C14A H14C 0.9800
C25 H25C 0.9800
C24A H24E 0.9700
C24A H24F 0.9700
C8B H8BA 0.9300
C12 H12D 0.9600
C12 H12E 0.9600
C12 H12F 0.9600
C8A H8AA 0.9300
C18B H18C 0.9700
C18B H18D 0.9700
C16B H16A 0.9600
C16B H16B 0.9600
C16B H16C 0.9600
C11B C13B 1.536(8)
C11B C12B 1.547(7)
C11B H11C 0.9800
C13B H13D 0.9600
C13B H13E 0.9600
C13B H13F 0.9600
C7 C8 1.377(7)
C7 H7A 0.9300
C20 C19 1.533(8)
C20 H20C 0.9700
C20 H20D 0.9700
C15B H15D 0.9600
C15B H15E 0.9600
C15B H15F 0.9600
C13 H13G 0.9600
C13 H13H 0.9600
C13 H13I 0.9600
C8 C9 1.366(7)
C8 H8A 0.9300
C17 C18 1.536(7)
C17 H17C 0.9800
C9 H9A 0.9300
C18 C19 1.527(8)
C18 H18E 0.9700
C18 H18F 0.9700
C19 H19C 0.9800
C16 H16D 0.9600
C16 H16E 0.9600
C16 H16F 0.9600
C21B C20B 1.530(8)
C21B H21C 0.9800
C15 H15G 0.9600
C15 H15H 0.9600
C15 H15I 0.9600
C20B H20E 0.9700
C20B H20F 0.9700
C12B H12G 0.9600
C12B H12H 0.9600
C12B H12I 0.9600
C16A H16G 0.9600
C16A H16H 0.9600
C16A H16I 0.9600

loop_
_geom_torsion_atom_site_label_1
_geom_torsion_atom_site_label_2
_geom_torsion_atom_site_label_3
_geom_torsion_atom_site_label_4
_geom_torsion
C1A N1A C4A C26A 108.0(5)
C5A N1A C4A C26A -66.9(5)
C1A N1A C4A C3A -13.6(5)
C5A N1A C4A C3A 171.6(4)
C1A N1A C4A C27A -131.3(4)
C5A N1A C4A C27A 53.9(5)
C1B C2B C25B C24B 68.9(5)
C3B C2B C25B C24B -179.9(4)
C17B C2B C25B C24B -54.1(5)
C1B C2B C25B C23B -172.2(4)
C3B C2B C25B C23B -61.0(5)
C17B C2B C25B C23B 64.8(5)
C1 N1 C5 C6 91.1(6)
C4 N1 C5 C6 -89.1(5)
C1 N1 C5 C10 -92.6(6)
C4 N1 C5 C10 87.3(5)
C5 N1 C1 C2 164.3(4)
C4 N1 C1 C2 -15.5(5)
C5 N1 C1 Au1 -25.6(6)
C4 N1 C1 Au1 154.6(3)
Cl3 Au1 C1 N1 79.4(4)
Cl1 Au1 C1 N1 -96.6(4)
Cl3 Au1 C1 C2 -112.1(4)
Cl1 Au1 C1 C2 71.9(4)
C26A C4A C3A C2A -92.9(5)
C27A C4A C3A C2A 142.1(4)
N1A C4A C3A C2A 24.9(5)
C10 C5 C6 C7 -2.0(7)
N1 C5 C6 C7 174.3(4)
C10 C5 C6 C14 175.5(5)
N1 C5 C6 C14 -8.3(7)
C5B N1B C1B C2B 174.0(4)
C4B N1B C1B C2B -2.8(6)
C5B N1B C1B Cl1B -5.1(7)
C4B N1B C1B Cl1B 178.1(4)
C3B C2B C1B N1B 16.5(6)
C25B C2B C1B N1B 134.6(5)
C17B C2B C1B N1B -103.5(5)
C3B C2B C1B Cl1B -164.4(4)
C25B C2B C1B Cl1B -46.3(6)
C17B C2B C1B Cl1B 75.6(6)
C6 C5 C10 C9 1.4(7)
N1 C5 C10 C9 -174.9(4)
C6 C5 C10 C11 -177.1(5)
N1 C5 C10 C11 6.6(7)
C1 N1 C4 C27 -122.0(5)
C5 N1 C4 C27 58.1(5)
C1 N1 C4 C26 117.8(5)
C5 N1 C4 C26 -62.0(5)
C1 N1 C4 C3 -3.4(5)
C5 N1 C4 C3 176.7(4)
N1 C1 C2 C3 27.0(5)
Au1 C1 C2 C3 -142.5(4)
N1 C1 C2 C17 147.2(4)
Au1 C1 C2 C17 -22.3(6)
N1 C1 C2 C25 -91.8(4)
Au1 C1 C2 C25 98.7(4)
C4A C3A C2A C1A -26.4(5)
C4A C3A C2A C17A -149.0(4)
C4A C3A C2A C25A 89.8(5)
C18A C17A C2A C1A -172.6(4)
C22A C17A C2A C1A 69.0(5)
C18A C17A C2A C3A -61.2(5)
C22A C17A C2A C3A -179.6(4)
C18A C17A C2A C25A 63.9(5)
C22A C17A C2A C25A -54.6(5)
C24A C25A C2A C1A -71.4(5)
C23A C25A C2A C1A 169.3(4)
C24A C25A C2A C3A 179.7(4)
C23A C25A C2A C3A 60.4(5)
C24A C25A C2A C17A 56.0(5)
C23A C25A C2A C17A -63.3(5)
C20B C19B C23B C25B -59.8(5)
C18B C19B C23B C25B 60.1(6)
C24B C25B C23B C19B 59.5(5)
C2B C25B C23B C19B -63.0(5)
C5A N1A C1A C2A 171.2(4)
C4A N1A C1A C2A -3.5(5)
C5A N1A C1A Cl1A -8.5(6)
C4A N1A C1A Cl1A 176.8(3)
C3A C2A C1A N1A 18.5(5)
C17A C2A C1A N1A 137.5(4)
C25A C2A C1A N1A -100.5(5)
C3A C2A C1A Cl1A -161.8(4)
C17A C2A C1A Cl1A -42.8(6)
C25A C2A C1A Cl1A 79.2(5)
C1A N1A C5A C6A 97.7(5)
C4A N1A C5A C6A -88.1(5)
C1A N1A C5A C10A -81.4(6)
C4A N1A C5A C10A 92.8(5)
C24 C21 C22 C17 -58.6(5)
C20 C21 C22 C17 61.3(5)
C5 C6 C14 C15 -115.0(5)
C7 C6 C14 C15 62.5(6)
C5 C6 C14 C16 123.5(5)
C7 C6 C14 C16 -59.0(6)
C1B C2B C3B C4B -23.9(5)
C25B C2B C3B C4B -145.8(4)
C17B C2B C3B C4B 92.4(5)
C5B C10B C9B C8B 1.1(7)
C11B C10B C9B C8B -174.9(5)
C1B C2B C17B C22B -72.1(5)
C3B C2B C17B C22B 178.0(4)
C25B C2B C17B C22B 54.6(5)
C1B C2B C17B C18B 169.0(4)
C3B C2B C17B C18B 59.1(5)
C25B C2B C17B C18B -64.4(5)
C8A C9A C10A C5A -0.1(7)
C8A C9A C10A C11A 176.5(4)
C6A C5A C10A C9A 4.6(7)
N1A C5A C10A C9A -176.4(4)
C6A C5A C10A C11A -171.9(4)
N1A C5A C10A C11A 7.1(7)
C18B C17B C22B C21B 59.0(6)
C2B C17B C22B C21B -59.7(6)
C20 C21 C24 C25 -59.1(6)
C22 C21 C24 C25 59.9(5)
C9A C10A C11A C13A 57.0(6)
C5A C10A C11A C13A -126.6(5)
C9A C10A C11A C12A -65.7(6)
C5A C10A C11A C12A 110.7(5)
C19A C20A C21A C24A 59.9(6)
C19A C20A C21A C22A -61.0(6)
C20A C21A C22A C17A 63.1(5)
C24A C21A C22A C17A -58.2(5)
C18A C17A C22A C21A -61.5(5)
C2A C17A C22A C21A 57.1(5)
C22A C17A C18A C19A 59.6(5)
C2A C17A C18A C19A -62.8(5)
C15B C14B C6B C7B -64.1(7)
C16B C14B C6B C7B 58.7(6)
C15B C14B C6B C5B 112.5(6)
C16B C14B C6B C5B -124.7(5)
C21A C20A C19A C18A 59.7(6)
C21A C20A C19A C23A -60.7(6)
C17A C18A C19A C20A -59.9(5)
C17A C18A C19A C23A 59.7(6)
C20A C19A C23A C25A 62.5(5)
C18A C19A C23A C25A -58.1(5)
C24A C25A C23A C19A -61.3(5)
C2A C25A C23A C19A 60.5(5)
C9 C10 C11 C12 60.0(7)
C5 C10 C11 C12 -121.6(6)
C9 C10 C11 C13 -60.4(6)
C5 C10 C11 C13 118.1(6)
C23B C25B C24B C21B -60.7(5)
C2B C25B C24B C21B 57.6(5)
C27 C4 C3 C2 137.7(4)
C26 C4 C3 C2 -97.9(5)
N1 C4 C3 C2 20.6(5)
C1 C2 C3 C4 -28.1(5)
C17 C2 C3 C4 -153.4(4)
C25 C2 C3 C4 86.9(5)
C5B C6B C7B C8B -0.3(7)
C14B C6B C7B C8B 176.6(5)
C21 C24 C25 C23 59.3(5)
C21 C24 C25 C2 -60.9(5)
C19 C23 C25 C24 -61.1(5)
C19 C23 C25 C2 60.2(5)
C1 C2 C25 C24 -71.5(5)
C3 C2 C25 C24 179.4(4)
C17 C2 C25 C24 56.7(5)
C1 C2 C25 C23 169.4(4)
C3 C2 C25 C23 60.2(5)
C17 C2 C25 C23 -62.4(5)
C20A C21A C24A C25A -59.7(5)
C22A C21A C24A C25A 60.6(5)
C23A C25A C24A C21A 59.3(5)
C2A C25A C24A C21A -60.6(5)
C6B C7B C8B C9B -2.0(8)
C10B C9B C8B C7B 1.6(8)
C6A C7A C8A C9A 1.8(7)
C10A C9A C8A C7A -3.0(7)
C20B C19B C18B C17B 61.3(6)
C23B C19B C18B C17B -58.8(6)
C22B C17B C18B C19B -60.1(6)
C2B C17B C18B C19B 61.0(6)
C10A C5A C6A C7A -5.7(7)
N1A C5A C6A C7A 175.3(4)
C10A C5A C6A C14A 169.5(4)
N1A C5A C6A C14A -9.5(7)
C8A C7A C6A C5A 2.3(7)
C8A C7A C6A C14A -173.0(5)
C16A C14A C6A C5A 133.6(5)
C15A C14A C6A C5A -103.4(5)
C16A C14A C6A C7A -51.4(6)
C15A C14A C6A C7A 71.7(6)
C9B C10B C11B C13B -57.2(6)
C5B C10B C11B C13B 127.1(5)
C9B C10B C11B C12B 65.1(6)
C5B C10B C11B C12B -110.5(6)
C2B C3B C4B C27B -95.2(5)
C2B C3B C4B C26B 139.0(4)
C2B C3B C4B N1B 22.8(5)
C1B N1B C4B C27B 109.1(5)
C5B N1B C4B C27B -67.7(6)
C1B N1B C4B C26B -129.6(5)
C5B N1B C4B C26B 53.6(6)
C1B N1B C4B C3B -12.5(5)
C5B N1B C4B C3B 170.7(4)
C5 C6 C7 C8 0.2(7)
C14 C6 C7 C8 -177.5(5)
C9B C10B C5B C6B -3.6(7)
C11B C10B C5B C6B 172.2(5)
C9B C10B C5B N1B 177.9(4)
C11B C10B C5B N1B -6.3(7)
C7B C6B C5B C10B 3.2(7)
C14B C6B C5B C10B -173.5(5)
C7B C6B C5B N1B -178.3(4)
C14B C6B C5B N1B 5.0(7)
C1B N1B C5B C10B 94.3(6)
C4B N1B C5B C10B -89.3(6)
C1B N1B C5B C6B -84.3(6)
C4B N1B C5B C6B 92.1(6)
C24 C21 C20 C19 59.0(6)
C22 C21 C20 C19 -59.8(6)
C6 C7 C8 C9 1.9(8)
C21 C22 C17 C18 -61.0(5)
C21 C22 C17 C2 59.7(5)
C1 C2 C17 C22 65.5(6)
C3 C2 C17 C22 179.2(4)
C25 C2 C17 C22 -56.8(5)
C1 C2 C17 C18 -174.4(4)
C3 C2 C17 C18 -60.7(5)
C25 C2 C17 C18 63.3(5)
C7 C8 C9 C10 -2.5(8)
C5 C10 C9 C8 0.9(7)
C11 C10 C9 C8 179.6(5)
C22 C17 C18 C19 60.3(6)
C2 C17 C18 C19 -63.0(6)
C17 C18 C19 C23 59.1(6)
C17 C18 C19 C20 -60.3(6)
C25 C23 C19 C18 -57.6(6)
C25 C23 C19 C20 62.3(5)
C21 C20 C19 C18 59.7(6)
C21 C20 C19 C23 -60.4(6)
C17B C22B C21B C20B -58.9(6)
C17B C22B C21B C24B 60.5(6)
C25B C24B C21B C22B -58.5(6)
C25B C24B C21B C20B 61.7(6)
C18B C19B C20B C21B -60.2(6)
C23B C19B C20B C21B 60.0(6)
C22B C21B C20B C19B 58.9(6)
C24B C21B C20B C19B -60.7(6)
